data_1542252
loop_
_publ_author_name
'Wilhelmi, K.A.'

_publ_section_title
;
 The crystal structure of Cs Cr3 O8
;
_journal_name_full 'Arkiv foer Kemi'
_journal_page_first 141
_journal_page_last 147
_journal_volume 26
_journal_year 1967
_chemical_formula_sum 'Cr3 Cs O8'
_chemical_name_systematic 'Cs Cr3 O8'
_space_group_IT_number 62
_symmetry_space_group_name_Hall '-P 2ac 2n'
_symmetry_space_group_name_H-M 'P n m a'
_cell_angle_alpha 90
_cell_angle_beta 90
_cell_angle_gamma 90
_cell_formula_units_Z 4
_cell_length_a 15.957
_cell_length_b 5.505
_cell_length_c 8.264
_cell_volume 725.937
_citation_journal_id_ASTM ARKEAD
_cod_data_source_file Wilhelmi_ARKEAD_1967_695.cif
_cod_data_source_block Cr3Cs1O8
_cod_original_cell_volume 725.9369
_cod_original_formula_sum 'Cr3 Cs1 O8'
_cod_database_code 1542252

loop_
_symmetry_equiv_pos_as_xyz
x,y,z
-x+1/2,-y,z+1/2
x+1/2,-y+1/2,-z+1/2
-x,y+1/2,-z
-x,-y,-z
x-1/2,y,-z-1/2
-x-1/2,y-1/2,z-1/2
x,-y-1/2,z

loop_
_atom_site_label
_atom_site_type_symbol
_atom_site_fract_x
_atom_site_fract_y
_atom_site_fract_z
_atom_site_occupancy
_atom_site_U_iso_or_equiv
O2 O-2 0.1822 0.25 0.4101 1 0.0
O1 O-2 0.163 0.75 0.2381 1 0.0
O4 O-2 0.3842 0.25 0.4459 1 0.0
Cr2 Cr+5 0.3896 0.75 0.0419 1 0.0
O6 O-2 0.0242 0.0092 0.1743 1 0.0
Cr1 Cr+5 0.4524 0.25 0.2407 1 0.0
O5 O-2 0.3766 0.9887 0.157 1 0.0
O3 O-2 0.011 0.25 0.4699 1 0.0
Cs1 Cs+1 0.2137 0.25 0.0064 1 0.0
Cr3 Cr+5 0.0795 0.75 0.1373 1 0.0
